data_4119652
loop_
_publ_author_name
'Han-Yuan Gong'
'Brett M. Rambo'
'Vincent M. Lynch'
'Karin M. Keller'
'Jonathan L. Sessler'

_publ_contact_author_address
;
Department of Chemistry & Biochemistry, 
1 University Station A5300,
University of Texas at Austin, Austin, Texas, 78712-0165, USA;
College of Chemistry, Beijing Normal University, Beijing, 100875 (P. R. China); 
Department of Chemistry, Yonsei University, Seoul, 120-749, Korea;
;
_publ_contact_author_email
;
hyg2070@iccas.ac.cn; sessler@mail.utexas.edu
;
_publ_contact_author_name
;
Han-Yuan Gong and Jonathan L. Sessler
;
_publ_section_title
;
 "Texas-Sized" Molecular Boxes: Building Blocks for the Construction of
 Anion-Induced Supramolecular Species via Self-Assembly
;
_journal_name_full 'Journal of the American Chemical Society'
_journal_page_first 6330
_journal_page_last 6337
_journal_paper_doi 10.1021/ja401893w
_journal_volume 135
_journal_year 2013
_chemical_formula_sum 'C36 H32 F24 N12 P4'
_chemical_formula_weight 1212.62
_chemical_name_common
;
cyclo[2](2,6-di(1H-imidazol-1-yl)pyridine)[2](2,6-dimethylenepyridinyl)
_ 4PF6
;
_chemical_name_systematic
; 
 ? 
;
_space_group_IT_number 2
_symmetry_cell_setting triclinic
_symmetry_space_group_name_Hall '-P 1'
_symmetry_space_group_name_H-M 'P -1'
_atom_sites_solution_hydrogens geom
_atom_sites_solution_primary direct
_atom_sites_solution_secondary difmap
_audit_creation_method SHELXL-97
_cell_angle_alpha 96.889(5)
_cell_angle_beta 101.014(5)
_cell_angle_gamma 112.004(5)
_cell_formula_units_Z 1
_cell_length_a 8.563(5)
_cell_length_b 10.026(5)
_cell_length_c 15.094(5)
_cell_measurement_reflns_used 4018
_cell_measurement_temperature 223(2)
_cell_measurement_theta_max 25.00
_cell_measurement_theta_min 3.13
_cell_volume 1152.9(10)
_computing_cell_refinement 'CrystalClear (Rigaku Inc., 2008)'
_computing_data_collection 'CrystalClear (Rigaku Inc., 2008)'
_computing_data_reduction 'CrystalClear (Rigaku Inc., 2008)'
_computing_structure_refinement 'SHELXL-97 (Sheldrick, 1997)'
_computing_structure_solution 'SHELXS-97 (Sheldrick, 1990)'
_diffrn_ambient_temperature 223(2)
_diffrn_detector_area_resol_mean 13.6612
_diffrn_measured_fraction_theta_full 0.989
_diffrn_measured_fraction_theta_max 0.989
_diffrn_measurement_device
;
Mercury2 (2x2 bin mode)
;
_diffrn_measurement_method dtprofit.ref
_diffrn_radiation_monochromator graphite
_diffrn_radiation_source 'fine-focus sealed tube'
_diffrn_radiation_type MoK\a
_diffrn_radiation_wavelength 0.71069
_diffrn_reflns_av_R_equivalents 0.0820
_diffrn_reflns_av_sigmaI/netI 0.1168
_diffrn_reflns_limit_h_max 10
_diffrn_reflns_limit_h_min -10
_diffrn_reflns_limit_k_max 11
_diffrn_reflns_limit_k_min -11
_diffrn_reflns_limit_l_max 17
_diffrn_reflns_limit_l_min -17
_diffrn_reflns_number 9917
_diffrn_reflns_theta_full 25.00
_diffrn_reflns_theta_max 25.00
_diffrn_reflns_theta_min 3.13
_exptl_absorpt_coefficient_mu 0.307
_exptl_absorpt_correction_T_max 1.0000
_exptl_absorpt_correction_T_min 0.6053
_exptl_absorpt_correction_type multi-scan
_exptl_crystal_colour colorless
_exptl_crystal_density_diffrn 1.747
_exptl_crystal_description block
_exptl_crystal_F_000 608
_exptl_crystal_size_max 0.19
_exptl_crystal_size_mid 0.18
_exptl_crystal_size_min 0.16
_refine_diff_density_max 0.689
_refine_diff_density_min -0.342
_refine_diff_density_rms 0.075
_refine_ls_extinction_method none
_refine_ls_goodness_of_fit_ref 0.983
_refine_ls_hydrogen_treatment constr
_refine_ls_matrix_type full
_refine_ls_number_parameters 343
_refine_ls_number_reflns 4018
_refine_ls_number_restraints 0
_refine_ls_restrained_S_all 0.983
_refine_ls_R_factor_all 0.1705
_refine_ls_R_factor_gt 0.0840
_refine_ls_shift/su_max 0.000
_refine_ls_shift/su_mean 0.000
_refine_ls_structure_factor_coef Fsqd
_refine_ls_weighting_details 'calc w=1/[\s^2^(Fo^2^)+(0.0250P)^2^+5.0000P] where P=(Fo^2^+2Fc^2^)/3'
_refine_ls_weighting_scheme calc
_refine_ls_wR_factor_gt 0.1661
_refine_ls_wR_factor_ref 0.2079
_reflns_number_gt 2044
_reflns_number_total 4018
_reflns_threshold_expression >2sigma(I)
_cod_data_source_file ja401893w_si_006.cif
_cod_data_source_block macrocycle4b
_cod_database_code 4119652

loop_
_symmetry_equiv_pos_as_xyz
'x, y, z'
'-x, -y, -z'

loop_
_atom_site_label
_atom_site_type_symbol
_atom_site_fract_x
_atom_site_fract_y
_atom_site_fract_z
_atom_site_U_iso_or_equiv
_atom_site_adp_type
_atom_site_occupancy
_atom_site_symmetry_multiplicity
_atom_site_calc_flag
_atom_site_refinement_flags
P1 P 0.2280(3) -0.0097(2) 0.68223(14) 0.0542(6) Uani 1 1 d .
P2 P 0.2096(3) 0.5336(2) 0.84616(14) 0.0544(6) Uani 1 1 d .
F1 F 0.4008(5) 0.0477(5) 0.6467(3) 0.0748(13) Uani 1 1 d .
F2 F 0.3343(9) 0.0880(8) 0.7773(4) 0.176(4) Uani 1 1 d .
F3 F 0.0583(6) -0.0678(6) 0.7171(4) 0.0975(17) Uani 1 1 d .
F4 F 0.1221(9) -0.0995(7) 0.5838(4) 0.168(3) Uani 1 1 d .
F5 F 0.1944(7) 0.1231(6) 0.6518(5) 0.123(2) Uani 1 1 d .
F6 F 0.2581(9) -0.1427(7) 0.7070(6) 0.172(4) Uani 1 1 d .
F7 F 0.3762(6) 0.6140(5) 0.8099(3) 0.0776(13) Uani 1 1 d .
F8 F 0.3299(7) 0.5776(8) 0.9464(4) 0.142(3) Uani 1 1 d .
F9 F 0.0414(6) 0.4540(5) 0.8818(4) 0.0931(16) Uani 1 1 d .
F10 F 0.0900(7) 0.4949(7) 0.7463(3) 0.121(2) Uani 1 1 d .
F11 F 0.1865(8) 0.6817(5) 0.8633(4) 0.113(2) Uani 1 1 d .
F12 F 0.2316(8) 0.3871(6) 0.8329(6) 0.145(3) Uani 1 1 d .
N1 N 0.7029(6) 0.5034(5) 0.6957(3) 0.0403(13) Uani 1 1 d .
N2 N 0.7625(7) 0.5891(5) 0.8409(3) 0.0419(13) Uani 1 1 d .
N3 N 0.8045(7) 0.8856(6) 0.8706(3) 0.0426(13) Uani 1 1 d .
N4 N 0.7140(7) 0.9832(5) 0.7068(3) 0.0426(13) Uani 1 1 d .
N5 N 0.5489(7) 0.7996(5) 0.5939(3) 0.0437(14) Uani 1 1 d .
N6 N 0.4133(6) 0.6401(6) 0.4528(3) 0.0414(13) Uani 1 1 d .
C1 C 0.8059(8) 0.6168(7) 0.7641(4) 0.0431(16) Uani 1 1 d .
H1A H 0.8953 0.7028 0.7585 0.052 Uiso 1 1 calc R
C2 C 0.5869(9) 0.3990(7) 0.7309(5) 0.057(2) Uani 1 1 d .
H2A H 0.4979 0.3083 0.6977 0.068 Uiso 1 1 calc R
C3 C 0.6274(9) 0.4536(7) 0.8221(4) 0.0493(18) Uani 1 1 d .
H3B H 0.5727 0.4071 0.8650 0.059 Uiso 1 1 calc R
C4 C 0.8434(9) 0.6859(7) 0.9323(4) 0.0491(18) Uani 1 1 d .
H4A H 0.9703 0.7214 0.9441 0.059 Uiso 1 1 calc R
H4B H 0.8072 0.6296 0.9790 0.059 Uiso 1 1 calc R
C5 C 0.7952(8) 0.8165(7) 0.9415(4) 0.0431(16) Uani 1 1 d .
C6 C 0.7529(9) 0.8631(8) 1.0192(4) 0.0517(18) Uani 1 1 d .
H6B H 0.7493 0.8131 1.0682 0.062 Uiso 1 1 calc R
C7 C 0.7158(9) 0.9860(8) 1.0229(5) 0.059(2) Uani 1 1 d .
H7A H 0.6860 1.0211 1.0750 0.070 Uiso 1 1 calc R
C8 C 0.7224(9) 1.0570(8) 0.9506(5) 0.0540(19) Uani 1 1 d .
H8A H 0.6964 1.1403 0.9521 0.065 Uiso 1 1 calc R
C9 C 0.7673(8) 1.0042(7) 0.8765(4) 0.0443(17) Uani 1 1 d .
C10 C 0.7882(10) 1.0833(7) 0.7975(4) 0.0564(19) Uani 1 1 d .
H10A H 0.7314 1.1518 0.8006 0.068 Uiso 1 1 calc R
H10B H 0.9125 1.1413 0.8045 0.068 Uiso 1 1 calc R
C11 C 0.5846(9) 0.8526(7) 0.6842(4) 0.0436(16) Uani 1 1 d .
H11A H 0.5260 0.8038 0.7253 0.052 Uiso 1 1 calc R
C12 C 0.7644(9) 1.0171(8) 0.6276(5) 0.060(2) Uani 1 1 d .
H12A H 0.8548 1.1037 0.6236 0.072 Uiso 1 1 calc R
C13 C 0.6612(9) 0.9044(8) 0.5582(5) 0.062(2) Uani 1 1 d .
H13A H 0.6644 0.8976 0.4960 0.074 Uiso 1 1 calc R
C14 C 0.4166(8) 0.6629(7) 0.5418(4) 0.0432(16) Uani 1 1 d .
C15 C 0.3065(9) 0.5643(8) 0.5812(5) 0.059(2) Uani 1 1 d .
H15A H 0.3139 0.5844 0.6446 0.071 Uiso 1 1 calc R
C16 C 0.1844(10) 0.4344(9) 0.5240(5) 0.071(2) Uani 1 1 d .
H16A H 0.1069 0.3640 0.5487 0.086 Uiso 1 1 calc R
C17 C 0.1749(10) 0.4066(8) 0.4306(5) 0.065(2) Uani 1 1 d .
H17A H 0.0918 0.3193 0.3903 0.078 Uiso 1 1 calc R
C18 C 0.2951(8) 0.5151(7) 0.4003(4) 0.0428(16) Uani 1 1 d .

loop_
_atom_site_aniso_label
_atom_site_aniso_U_11
_atom_site_aniso_U_22
_atom_site_aniso_U_33
_atom_site_aniso_U_23
_atom_site_aniso_U_13
_atom_site_aniso_U_12
P1 0.0571(12) 0.0483(11) 0.0549(12) 0.0145(10) 0.0227(10) 0.0137(10)
P2 0.0619(13) 0.0538(12) 0.0553(13) 0.0185(10) 0.0209(10) 0.0272(10)
F1 0.071(3) 0.082(3) 0.094(3) 0.046(3) 0.049(3) 0.034(3)
F2 0.142(6) 0.208(7) 0.055(3) -0.011(4) 0.033(4) -0.054(5)
F3 0.073(3) 0.104(4) 0.120(4) 0.038(3) 0.060(3) 0.021(3)
F4 0.162(6) 0.140(6) 0.085(4) -0.011(4) 0.041(4) -0.060(5)
F5 0.091(4) 0.101(4) 0.216(7) 0.084(4) 0.069(4) 0.052(3)
F6 0.148(6) 0.147(6) 0.338(10) 0.181(7) 0.150(7) 0.107(5)
F7 0.075(3) 0.091(3) 0.080(3) 0.038(3) 0.041(3) 0.031(3)
F8 0.100(4) 0.198(7) 0.072(4) 0.069(4) -0.001(3) 0.002(4)
F9 0.079(3) 0.101(4) 0.115(4) 0.053(3) 0.052(3) 0.032(3)
F10 0.085(4) 0.194(6) 0.057(3) 0.019(4) 0.008(3) 0.035(4)
F11 0.137(5) 0.067(3) 0.158(5) 0.021(3) 0.080(4) 0.049(3)
F12 0.107(4) 0.072(4) 0.293(9) 0.044(5) 0.090(5) 0.056(3)
N1 0.040(3) 0.039(3) 0.040(3) 0.007(3) 0.015(3) 0.012(3)
N2 0.050(3) 0.039(3) 0.032(3) 0.003(3) 0.008(3) 0.015(3)
N3 0.052(3) 0.039(3) 0.033(3) 0.005(3) 0.015(3) 0.015(3)
N4 0.044(3) 0.039(3) 0.035(3) 0.003(3) 0.004(3) 0.011(3)
N5 0.045(3) 0.040(3) 0.035(3) 0.007(3) 0.010(3) 0.005(3)
N6 0.041(3) 0.047(3) 0.031(3) 0.004(3) 0.011(3) 0.013(3)
C1 0.049(4) 0.036(4) 0.036(4) 0.006(3) 0.009(3) 0.009(3)
C2 0.059(5) 0.040(4) 0.053(5) 0.006(4) 0.021(4) -0.001(4)
C3 0.057(4) 0.047(4) 0.037(4) 0.008(3) 0.018(3) 0.012(4)
C4 0.067(5) 0.045(4) 0.030(4) 0.003(3) 0.005(3) 0.021(4)
C5 0.041(4) 0.046(4) 0.031(4) 0.001(3) 0.006(3) 0.009(3)
C6 0.058(5) 0.051(4) 0.035(4) 0.002(3) 0.007(3) 0.016(4)
C7 0.056(5) 0.066(5) 0.046(4) 0.000(4) 0.019(4) 0.018(4)
C8 0.058(5) 0.055(5) 0.047(4) -0.001(4) 0.011(4) 0.025(4)
C9 0.041(4) 0.042(4) 0.038(4) 0.001(3) 0.005(3) 0.009(3)
C10 0.069(5) 0.045(4) 0.045(4) -0.002(4) 0.004(4) 0.021(4)
C11 0.054(4) 0.043(4) 0.028(4) 0.004(3) 0.010(3) 0.015(4)
C12 0.055(5) 0.061(5) 0.046(4) 0.014(4) 0.016(4) 0.002(4)
C13 0.063(5) 0.062(5) 0.036(4) 0.009(4) 0.013(4) 0.000(4)
C14 0.040(4) 0.040(4) 0.035(4) 0.002(3) 0.006(3) 0.005(3)
C15 0.066(5) 0.059(5) 0.040(4) 0.001(4) 0.022(4) 0.010(4)
C16 0.071(6) 0.070(5) 0.047(5) 0.012(4) 0.025(4) -0.004(5)
C17 0.067(5) 0.054(5) 0.048(5) -0.001(4) 0.021(4) -0.003(4)
C18 0.043(4) 0.044(4) 0.035(4) 0.005(3) 0.009(3) 0.011(3)

loop_
_atom_type_symbol
_atom_type_description
_atom_type_scat_dispersion_real
_atom_type_scat_dispersion_imag
_atom_type_scat_source
C C 0.0033 0.0016 'International Tables Vol C Tables 4.2.6.8 and 6.1.1.4'
H H 0.0000 0.0000 'International Tables Vol C Tables 4.2.6.8 and 6.1.1.4'
N N 0.0061 0.0033 'International Tables Vol C Tables 4.2.6.8 and 6.1.1.4'
F F 0.0171 0.0103 'International Tables Vol C Tables 4.2.6.8 and 6.1.1.4'
P P 0.1023 0.0942 'International Tables Vol C Tables 4.2.6.8 and 6.1.1.4'

loop_
_geom_angle_atom_site_label_1
_geom_angle_atom_site_label_2
_geom_angle_atom_site_label_3
_geom_angle
_geom_angle_site_symmetry_3
F6 P1 F2 93.0(5) .
F6 P1 F4 90.4(5) .
F2 P1 F4 176.4(4) .
F6 P1 F3 87.2(3) .
F2 P1 F3 91.4(3) .
F4 P1 F3 89.9(3) .
F6 P1 F5 177.3(5) .
F2 P1 F5 89.5(4) .
F4 P1 F5 87.0(4) .
F3 P1 F5 93.5(3) .
F6 P1 F1 92.2(3) .
F2 P1 F1 88.7(3) .
F4 P1 F1 89.9(3) .
F3 P1 F1 179.4(3) .
F5 P1 F1 87.1(3) .
F12 P2 F8 89.0(4) .
F12 P2 F10 92.8(4) .
F8 P2 F10 178.1(4) .
F12 P2 F11 177.9(4) .
F8 P2 F11 89.4(4) .
F10 P2 F11 88.8(4) .
F12 P2 F7 91.9(3) .
F8 P2 F7 89.4(3) .
F10 P2 F7 90.2(3) .
F11 P2 F7 89.5(3) .
F12 P2 F9 88.7(3) .
F8 P2 F9 91.1(3) .
F10 P2 F9 89.3(3) .
F11 P2 F9 90.0(3) .
F7 P2 F9 179.3(3) .
C1 N1 C2 108.6(5) .
C1 N1 C18 128.0(5) 2_666
C2 N1 C18 123.4(5) 2_666
C1 N2 C3 108.9(5) .
C1 N2 C4 126.2(6) .
C3 N2 C4 124.8(5) .
C9 N3 C5 117.5(5) .
C11 N4 C12 108.0(5) .
C11 N4 C10 127.6(5) .
C12 N4 C10 124.3(6) .
C11 N5 C13 107.4(5) .
C11 N5 C14 127.3(5) .
C13 N5 C14 125.2(5) .
C18 N6 C14 117.0(5) .
N1 C1 N2 108.7(5) .
N1 C1 H1A 125.6 .
N2 C1 H1A 125.6 .
C3 C2 N1 106.1(6) .
C3 C2 H2A 127.0 .
N1 C2 H2A 127.0 .
C2 C3 N2 107.7(6) .
C2 C3 H3B 126.2 .
N2 C3 H3B 126.2 .
N2 C4 C5 112.5(5) .
N2 C4 H4A 109.1 .
C5 C4 H4A 109.1 .
N2 C4 H4B 109.1 .
C5 C4 H4B 109.1 .
H4A C4 H4B 107.8 .
N3 C5 C6 123.3(6) .
N3 C5 C4 115.1(5) .
C6 C5 C4 121.5(6) .
C5 C6 C7 117.5(7) .
C5 C6 H6B 121.2 .
C7 C6 H6B 121.2 .
C6 C7 C8 120.0(7) .
C6 C7 H7A 120.0 .
C8 C7 H7A 120.0 .
C9 C8 C7 118.6(7) .
C9 C8 H8A 120.7 .
C7 C8 H8A 120.7 .
N3 C9 C8 123.1(6) .
N3 C9 C10 115.8(6) .
C8 C9 C10 121.0(6) .
N4 C10 C9 113.0(5) .
N4 C10 H10A 109.0 .
C9 C10 H10A 109.0 .
N4 C10 H10B 109.0 .
C9 C10 H10B 109.0 .
H10A C10 H10B 107.8 .
N4 C11 N5 109.5(6) .
N4 C11 H11A 125.2 .
N5 C11 H11A 125.2 .
C13 C12 N4 107.3(6) .
C13 C12 H12A 126.4 .
N4 C12 H12A 126.3 .
C12 C13 N5 107.7(6) .
C12 C13 H13A 126.1 .
N5 C13 H13A 126.1 .
N6 C14 C15 124.1(6) .
N6 C14 N5 113.5(5) .
C15 C14 N5 122.4(6) .
C16 C15 C14 117.4(6) .
C16 C15 H15A 121.3 .
C14 C15 H15A 121.3 .
C15 C16 C17 120.6(7) .
C15 C16 H16A 119.7 .
C17 C16 H16A 119.7 .
C16 C17 C18 116.0(7) .
C16 C17 H17A 122.0 .
C18 C17 H17A 122.0 .
N6 C18 C17 125.0(6) .
N6 C18 N1 114.6(5) 2_666
C17 C18 N1 120.4(6) 2_666

loop_
_geom_bond_atom_site_label_1
_geom_bond_atom_site_label_2
_geom_bond_distance
_geom_bond_site_symmetry_2
P1 F6 1.524(5) .
P1 F2 1.531(6) .
P1 F4 1.547(6) .
P1 F3 1.569(5) .
P1 F5 1.565(5) .
P1 F1 1.596(4) .
P2 F12 1.544(5) .
P2 F8 1.565(5) .
P2 F10 1.563(5) .
P2 F11 1.568(5) .
P2 F7 1.590(4) .
P2 F9 1.593(5) .
N1 C1 1.325(7) .
N1 C2 1.386(8) .
N1 C18 1.442(7) 2_666
N2 C1 1.314(7) .
N2 C3 1.366(8) .
N2 C4 1.460(7) .
N3 C9 1.339(8) .
N3 C5 1.342(8) .
N4 C11 1.311(8) .
N4 C12 1.385(8) .
N4 C10 1.464(8) .
N5 C11 1.334(7) .
N5 C13 1.378(8) .
N5 C14 1.420(7) .
N6 C18 1.314(7) .
N6 C14 1.329(7) .
C1 H1A 0.9400 .
C2 C3 1.345(9) .
C2 H2A 0.9400 .
C3 H3B 0.9400 .
C4 C5 1.513(9) .
C4 H4A 0.9800 .
C4 H4B 0.9800 .
C5 C6 1.372(8) .
C6 C7 1.381(9) .
C6 H6B 0.9400 .
C7 C8 1.372(9) .
C7 H7A 0.9400 .
C8 C9 1.362(9) .
C8 H8A 0.9400 .
C9 C10 1.512(9) .
C10 H10A 0.9800 .
C10 H10B 0.9800 .
C11 H11A 0.9400 .
C12 C13 1.330(9) .
C12 H12A 0.9400 .
C13 H13A 0.9400 .
C14 C15 1.370(9) .
C15 C16 1.378(9) .
C15 H15A 0.9400 .
C16 C17 1.385(9) .
C16 H16A 0.9400 .
C17 C18 1.383(9) .
C17 H17A 0.9400 .
C18 N1 1.442(7) 2_666

loop_
_geom_torsion_atom_site_label_1
_geom_torsion_atom_site_label_2
_geom_torsion_atom_site_label_3
_geom_torsion_atom_site_label_4
_geom_torsion
_geom_torsion_site_symmetry_1
_geom_torsion_site_symmetry_4
C2 N1 C1 N2 0.7(7) . .
C18 N1 C1 N2 -179.2(6) 2_666 .
C3 N2 C1 N1 0.1(7) . .
C4 N2 C1 N1 -179.8(6) . .
C1 N1 C2 C3 -1.1(8) . .
C18 N1 C2 C3 178.7(6) 2_666 .
N1 C2 C3 N2 1.2(8) . .
C1 N2 C3 C2 -0.8(8) . .
C4 N2 C3 C2 179.0(6) . .
C1 N2 C4 C5 72.9(8) . .
C3 N2 C4 C5 -106.9(7) . .
C9 N3 C5 C6 -1.2(9) . .
C9 N3 C5 C4 -178.3(6) . .
N2 C4 C5 N3 -45.7(8) . .
N2 C4 C5 C6 137.1(6) . .
N3 C5 C6 C7 1.0(10) . .
C4 C5 C6 C7 178.0(6) . .
C5 C6 C7 C8 -0.1(10) . .
C6 C7 C8 C9 -0.6(11) . .
C5 N3 C9 C8 0.4(10) . .
C5 N3 C9 C10 177.0(6) . .
C7 C8 C9 N3 0.4(11) . .
C7 C8 C9 C10 -176.0(6) . .
C11 N4 C10 C9 27.7(10) . .
C12 N4 C10 C9 -156.8(6) . .
N3 C9 C10 N4 44.9(8) . .
C8 C9 C10 N4 -138.5(7) . .
C12 N4 C11 N5 0.3(8) . .
C10 N4 C11 N5 176.4(6) . .
C13 N5 C11 N4 -0.9(8) . .
C14 N5 C11 N4 -179.0(6) . .
C11 N4 C12 C13 0.5(8) . .
C10 N4 C12 C13 -175.8(7) . .
N4 C12 C13 N5 -1.0(9) . .
C11 N5 C13 C12 1.2(8) . .
C14 N5 C13 C12 179.3(6) . .
C18 N6 C14 C15 0.6(10) . .
C18 N6 C14 N5 179.4(6) . .
C11 N5 C14 N6 -179.7(6) . .
C13 N5 C14 N6 2.5(10) . .
C11 N5 C14 C15 -0.9(11) . .
C13 N5 C14 C15 -178.6(7) . .
N6 C14 C15 C16 -0.5(11) . .
N5 C14 C15 C16 -179.3(7) . .
C14 C15 C16 C17 -0.2(12) . .
C15 C16 C17 C18 0.8(12) . .
C14 N6 C18 C17 0.1(10) . .
C14 N6 C18 N1 179.8(5) . 2_666
C16 C17 C18 N6 -0.7(12) . .
C16 C17 C18 N1 179.6(7) . 2_666
